data_4310951
loop_
_publ_author_name
'Valerie Autissier'
'William Clegg'
'Ross W. Harrington'
'Richard A. Henderson'

_publ_section_title
;
 Proton Transfer to Nickel-Thiolate Complexes. 1. Protonation of
 [Ni(SC6H4R-4)2(Ph2PCH2CH2PPh2)] (R = Me, MeO, H, Cl, or NO2)
;
_journal_name_full 'Inorganic Chemistry'
_journal_page_first 3098
_journal_page_last 3105
_journal_paper_doi 10.1021/ic030322e
_journal_volume 43
_journal_year 2004
_chemical_formula_sum 'C40 H38 Ni P2 S2'
_chemical_formula_weight 703.47
_chemical_name_systematic
;

  ?

;
_space_group_IT_number 14
_symmetry_cell_setting monoclinic
_symmetry_space_group_name_Hall '-P 2yn'
_symmetry_space_group_name_H-M 'P 1 21/n 1'
_atom_sites_solution_hydrogens geom
_atom_sites_solution_primary direct
_atom_sites_solution_secondary difmap
_audit_creation_method SHELXL-97
_cell_angle_alpha 90.00
_cell_angle_beta 100.3370(10)
_cell_angle_gamma 90.00
_cell_formula_units_Z 4
_cell_length_a 11.4276(6)
_cell_length_b 17.6539(9)
_cell_length_c 17.2914(8)
_cell_measurement_reflns_used 13049
_cell_measurement_temperature 150(2)
_cell_measurement_theta_max 28.45
_cell_measurement_theta_min 2.30
_cell_volume 3431.8(3)
_computing_cell_refinement 'Bruker SAINT'
_computing_data_collection 'Bruker SMART'
_computing_data_reduction 'Bruker SAINT'
_computing_structure_refinement 'SHELXL-97 (Sheldrick, 1997)'
_computing_structure_solution 'SHELXS-97 (Sheldrick, 1990)'
_diffrn_ambient_temperature 150(2)
_diffrn_measured_fraction_theta_full 0.999
_diffrn_measured_fraction_theta_max 0.999
_diffrn_measurement_device_type 'Bruker SMART 1K CCD diffractometer'
_diffrn_measurement_method '\w rotation with narrow frames'
_diffrn_radiation_monochromator graphite
_diffrn_radiation_source 'fine-focus sealed tube'
_diffrn_radiation_type MoK\a
_diffrn_radiation_wavelength 0.71073
_diffrn_reflns_av_R_equivalents 0.0635
_diffrn_reflns_av_sigmaI/netI 0.0609
_diffrn_reflns_limit_h_max 13
_diffrn_reflns_limit_h_min -13
_diffrn_reflns_limit_k_max 20
_diffrn_reflns_limit_k_min -20
_diffrn_reflns_limit_l_max 20
_diffrn_reflns_limit_l_min -20
_diffrn_reflns_number 24602
_diffrn_reflns_theta_full 25.00
_diffrn_reflns_theta_max 25.00
_diffrn_reflns_theta_min 1.66
_diffrn_standards_decay_% 0
_diffrn_standards_number 0
_exptl_absorpt_coefficient_mu 0.809
_exptl_absorpt_correction_T_max 0.9607
_exptl_absorpt_correction_T_min 0.6879
_exptl_absorpt_correction_type multi-scan
_exptl_crystal_colour red
_exptl_crystal_density_diffrn 1.362
_exptl_crystal_density_method 'not measured'
_exptl_crystal_description needle
_exptl_crystal_F_000 1472
_exptl_crystal_size_max 0.50
_exptl_crystal_size_mid 0.10
_exptl_crystal_size_min 0.05
_refine_diff_density_max 0.330
_refine_diff_density_min -0.348
_refine_diff_density_rms 0.075
_refine_ls_extinction_method none
_refine_ls_goodness_of_fit_ref 1.091
_refine_ls_hydrogen_treatment constr
_refine_ls_matrix_type full
_refine_ls_number_parameters 408
_refine_ls_number_reflns 6044
_refine_ls_number_restraints 0
_refine_ls_restrained_S_all 1.091
_refine_ls_R_factor_all 0.0742
_refine_ls_R_factor_gt 0.0388
_refine_ls_shift/su_max 0.001
_refine_ls_shift/su_mean 0.000
_refine_ls_structure_factor_coef Fsqd
_refine_ls_weighting_details 'calc w=1/[\s^2^(Fo^2^)+(0.0267P)^2^+2.7671P] where P=(Fo^2^+2Fc^2^)/3'
_refine_ls_weighting_scheme calc
_refine_ls_wR_factor_gt 0.0756
_refine_ls_wR_factor_ref 0.0890
_reflns_number_gt 4273
_reflns_number_total 6044
_reflns_threshold_expression I>2\s(I)
_cod_data_source_file ic030322e_s_2.cif
_cod_data_source_block rah53
_cod_database_code 4310951

loop_
_symmetry_equiv_pos_as_xyz
'x, y, z'
'-x+1/2, y+1/2, -z+1/2'
'-x, -y, -z'
'x-1/2, -y-1/2, z-1/2'

loop_
_atom_site_label
_atom_site_type_symbol
_atom_site_fract_x
_atom_site_fract_y
_atom_site_fract_z
_atom_site_U_iso_or_equiv
_atom_site_adp_type
_atom_site_occupancy
_atom_site_symmetry_multiplicity
_atom_site_calc_flag
_atom_site_refinement_flags
_atom_site_disorder_assembly
_atom_site_disorder_group
Ni1 Ni 0.65741(4) 0.23080(2) 0.39867(2) 0.01535(11) Uani 1 1 d . . .
S1 S 0.55870(7) 0.14236(5) 0.31886(5) 0.0199(2) Uani 1 1 d . . .
S2 S 0.51633(7) 0.31625(5) 0.38995(5) 0.0215(2) Uani 1 1 d . . .
P1 P 0.79084(8) 0.14394(5) 0.42829(5) 0.0185(2) Uani 1 1 d . . .
P2 P 0.78374(7) 0.30797(5) 0.46911(5) 0.0168(2) Uani 1 1 d . . .
C1 C 0.7567(4) 0.2109(3) 0.0207(2) 0.0483(12) Uani 1 1 d . . .
H1A H 0.8359 0.1883 0.0252 0.072 Uiso 1 1 calc R . .
H1B H 0.7624 0.2659 0.0146 0.072 Uiso 1 1 calc R . .
H1C H 0.7040 0.1897 -0.0251 0.072 Uiso 1 1 calc R . .
C2 C 0.7069(3) 0.1936(2) 0.0941(2) 0.0319(9) Uani 1 1 d . . .
C3 C 0.6827(3) 0.1205(2) 0.1149(2) 0.0322(9) Uani 1 1 d . . .
H3 H 0.6978 0.0799 0.0820 0.039 Uiso 1 1 calc R . .
C4 C 0.6370(3) 0.1043(2) 0.1825(2) 0.0252(8) Uani 1 1 d . . .
H4 H 0.6220 0.0533 0.1951 0.030 Uiso 1 1 calc R . .
C5 C 0.6129(3) 0.16316(19) 0.23187(19) 0.0202(8) Uani 1 1 d . . .
C6 C 0.6322(3) 0.2371(2) 0.20915(19) 0.0222(8) Uani 1 1 d . . .
H6 H 0.6123 0.2782 0.2398 0.027 Uiso 1 1 calc R . .
C7 C 0.6802(3) 0.2517(2) 0.1422(2) 0.0277(9) Uani 1 1 d . . .
H7 H 0.6950 0.3026 0.1291 0.033 Uiso 1 1 calc R . .
C8 C 0.0610(3) 0.2534(2) 0.1537(2) 0.0369(10) Uani 1 1 d . . .
H8A H 0.0744 0.2121 0.1184 0.055 Uiso 1 1 calc R . .
H8B H 0.0395 0.2996 0.1229 0.055 Uiso 1 1 calc R . .
H8C H -0.0037 0.2396 0.1813 0.055 Uiso 1 1 calc R . .
C9 C 0.1738(3) 0.2673(2) 0.2131(2) 0.0262(8) Uani 1 1 d . . .
C10 C 0.2019(3) 0.2259(2) 0.2823(2) 0.0251(8) Uani 1 1 d . . .
H10 H 0.1476 0.1887 0.2940 0.030 Uiso 1 1 calc R . .
C11 C 0.3069(3) 0.23753(19) 0.33440(19) 0.0219(8) Uani 1 1 d . . .
H11 H 0.3244 0.2077 0.3808 0.026 Uiso 1 1 calc R . .
C12 C 0.3871(3) 0.29251(17) 0.31969(19) 0.0175(7) Uani 1 1 d . . .
C13 C 0.3589(3) 0.33366(19) 0.25040(19) 0.0222(8) Uani 1 1 d . . .
H13 H 0.4133 0.3707 0.2384 0.027 Uiso 1 1 calc R . .
C14 C 0.2547(3) 0.3220(2) 0.1992(2) 0.0248(8) Uani 1 1 d . . .
H14 H 0.2372 0.3521 0.1530 0.030 Uiso 1 1 calc R . .
C15 C 0.8427(3) 0.08544(19) 0.3546(2) 0.0219(8) Uani 1 1 d . . .
C16 C 0.9067(3) 0.1191(2) 0.3024(2) 0.0261(8) Uani 1 1 d . . .
H16 H 0.9242 0.1717 0.3066 0.031 Uiso 1 1 calc R . .
C17 C 0.9451(3) 0.0765(2) 0.2441(2) 0.0284(9) Uani 1 1 d . . .
H17 H 0.9889 0.0999 0.2089 0.034 Uiso 1 1 calc R . .
C18 C 0.9199(3) 0.0006(2) 0.2374(2) 0.0321(9) Uani 1 1 d . . .
H18 H 0.9462 -0.0286 0.1977 0.039 Uiso 1 1 calc R . .
C19 C 0.8560(3) -0.0332(2) 0.2888(2) 0.0353(10) Uani 1 1 d . . .
H19 H 0.8388 -0.0858 0.2842 0.042 Uiso 1 1 calc R . .
C20 C 0.8171(3) 0.0085(2) 0.3466(2) 0.0302(9) Uani 1 1 d . . .
H20 H 0.7725 -0.0154 0.3811 0.036 Uiso 1 1 calc R . .
C21 C 0.7467(3) 0.07823(19) 0.49915(19) 0.0235(8) Uani 1 1 d . . .
C22 C 0.8285(4) 0.0274(2) 0.5409(2) 0.0381(10) Uani 1 1 d . . .
H22 H 0.9080 0.0263 0.5317 0.046 Uiso 1 1 calc R . .
C23 C 0.7943(4) -0.0215(2) 0.5955(2) 0.0504(12) Uani 1 1 d . . .
H23 H 0.8499 -0.0566 0.6227 0.060 Uiso 1 1 calc R . .
C24 C 0.6798(4) -0.0193(2) 0.6107(2) 0.0458(12) Uani 1 1 d . . .
H24 H 0.6566 -0.0528 0.6482 0.055 Uiso 1 1 calc R . .
C25 C 0.5995(4) 0.0315(2) 0.5713(2) 0.0374(10) Uani 1 1 d . . .
H25 H 0.5210 0.0335 0.5823 0.045 Uiso 1 1 calc R . .
C26 C 0.6324(3) 0.0801(2) 0.5152(2) 0.0280(9) Uani 1 1 d . . .
H26 H 0.5759 0.1147 0.4879 0.034 Uiso 1 1 calc R . .
C27 C 0.9286(3) 0.18649(19) 0.4830(2) 0.0238(8) Uani 1 1 d . . .
H27A H 0.9758 0.1478 0.5165 0.029 Uiso 1 1 calc R . .
H27B H 0.9775 0.2068 0.4459 0.029 Uiso 1 1 calc R . .
C28 C 0.8932(3) 0.25013(18) 0.53375(19) 0.0218(8) Uani 1 1 d . . .
H28A H 0.9636 0.2810 0.5561 0.026 Uiso 1 1 calc R . .
H28B H 0.8581 0.2291 0.5775 0.026 Uiso 1 1 calc R . .
C29 C 0.8761(3) 0.35603(19) 0.40870(19) 0.0187(7) Uani 1 1 d . . .
C30 C 0.9643(3) 0.4066(2) 0.4423(2) 0.0270(9) Uani 1 1 d . . .
H30 H 0.9727 0.4191 0.4964 0.032 Uiso 1 1 calc R . .
C31 C 1.0391(3) 0.4386(2) 0.3977(2) 0.0319(9) Uani 1 1 d . . .
H31 H 1.0996 0.4725 0.4212 0.038 Uiso 1 1 calc R . .
C32 C 1.0269(3) 0.4216(2) 0.3183(2) 0.0314(9) Uani 1 1 d . . .
H32 H 1.0794 0.4435 0.2877 0.038 Uiso 1 1 calc R . .
C33 C 0.9389(3) 0.3731(2) 0.2841(2) 0.0322(9) Uani 1 1 d . . .
H33 H 0.9291 0.3624 0.2295 0.039 Uiso 1 1 calc R . .
C34 C 0.8644(3) 0.3398(2) 0.3291(2) 0.0260(8) Uani 1 1 d . . .
H34 H 0.8046 0.3055 0.3053 0.031 Uiso 1 1 calc R . .
C35 C 0.7430(3) 0.38290(18) 0.53130(19) 0.0192(8) Uani 1 1 d . . .
C36 C 0.7704(3) 0.3797(2) 0.6123(2) 0.0307(9) Uani 1 1 d . . .
H36 H 0.8139 0.3378 0.6372 0.037 Uiso 1 1 calc R . .
C37 C 0.7345(4) 0.4376(2) 0.6577(2) 0.0430(12) Uani 1 1 d . . .
H37 H 0.7521 0.4346 0.7135 0.052 Uiso 1 1 calc R . .
C38 C 0.6739(4) 0.4988(2) 0.6219(3) 0.0439(12) Uani 1 1 d . . .
H38 H 0.6499 0.5383 0.6529 0.053 Uiso 1 1 calc R . .
C39 C 0.6476(3) 0.5031(2) 0.5412(3) 0.0388(11) Uani 1 1 d . . .
H39 H 0.6058 0.5458 0.5167 0.047 Uiso 1 1 calc R . .
C40 C 0.6815(3) 0.4460(2) 0.4957(2) 0.0290(9) Uani 1 1 d . . .
H40 H 0.6631 0.4493 0.4400 0.035 Uiso 1 1 calc R . .

loop_
_atom_site_aniso_label
_atom_site_aniso_U_11
_atom_site_aniso_U_22
_atom_site_aniso_U_33
_atom_site_aniso_U_23
_atom_site_aniso_U_13
_atom_site_aniso_U_12
Ni1 0.0150(2) 0.0158(2) 0.0148(2) -0.00199(18) 0.00166(16) -0.00099(19)
S1 0.0194(4) 0.0197(5) 0.0208(5) -0.0050(4) 0.0040(4) -0.0035(4)
S2 0.0183(4) 0.0193(5) 0.0253(5) -0.0070(4) -0.0008(4) 0.0018(4)
P1 0.0183(5) 0.0163(5) 0.0204(5) -0.0016(4) 0.0023(4) -0.0005(4)
P2 0.0167(5) 0.0167(5) 0.0166(5) -0.0027(4) 0.0017(3) -0.0020(4)
C1 0.051(3) 0.072(3) 0.026(2) -0.003(2) 0.018(2) -0.005(2)
C2 0.022(2) 0.053(3) 0.020(2) -0.0026(19) -0.0001(16) 0.0015(19)
C3 0.030(2) 0.043(3) 0.021(2) -0.0090(18) -0.0012(17) 0.0127(19)
C4 0.026(2) 0.024(2) 0.024(2) -0.0057(16) 0.0007(16) 0.0037(16)
C5 0.0132(17) 0.026(2) 0.0189(18) -0.0037(15) -0.0032(14) 0.0002(15)
C6 0.0184(18) 0.026(2) 0.0202(19) -0.0056(16) -0.0034(14) -0.0001(15)
C7 0.026(2) 0.033(2) 0.024(2) -0.0005(16) 0.0003(16) -0.0063(16)
C8 0.025(2) 0.044(3) 0.038(2) -0.0087(19) -0.0042(18) 0.0087(18)
C9 0.022(2) 0.029(2) 0.026(2) -0.0078(17) 0.0002(16) 0.0069(17)
C10 0.0218(19) 0.027(2) 0.028(2) -0.0044(17) 0.0068(16) -0.0009(16)
C11 0.0246(19) 0.0221(19) 0.0196(18) 0.0003(15) 0.0056(15) 0.0019(16)
C12 0.0173(18) 0.0162(18) 0.0185(18) -0.0058(14) 0.0019(14) 0.0045(14)
C13 0.024(2) 0.0179(19) 0.026(2) -0.0009(15) 0.0081(16) -0.0020(15)
C14 0.029(2) 0.026(2) 0.0188(19) 0.0033(15) 0.0026(16) 0.0083(17)
C15 0.0173(18) 0.0192(19) 0.027(2) -0.0033(15) -0.0006(15) 0.0017(15)
C16 0.0218(19) 0.022(2) 0.035(2) -0.0040(17) 0.0073(17) 0.0017(16)
C17 0.021(2) 0.033(2) 0.033(2) -0.0015(18) 0.0069(17) 0.0032(17)
C18 0.027(2) 0.039(2) 0.030(2) -0.0143(18) 0.0029(17) 0.0135(19)
C19 0.039(2) 0.019(2) 0.046(3) -0.0103(18) 0.004(2) 0.0018(18)
C20 0.033(2) 0.023(2) 0.036(2) -0.0024(17) 0.0095(18) -0.0021(17)
C21 0.032(2) 0.0204(19) 0.0176(19) -0.0015(15) 0.0019(16) -0.0025(16)
C22 0.039(2) 0.033(2) 0.040(2) 0.0111(19) 0.0013(19) 0.0048(19)
C23 0.064(3) 0.040(3) 0.040(3) 0.020(2) -0.009(2) -0.006(2)
C24 0.072(3) 0.040(3) 0.022(2) 0.0102(19) -0.003(2) -0.026(2)
C25 0.043(3) 0.047(3) 0.022(2) -0.0043(19) 0.0030(19) -0.024(2)
C26 0.030(2) 0.033(2) 0.0190(19) -0.0036(16) -0.0010(16) -0.0107(17)
C27 0.0155(18) 0.022(2) 0.032(2) -0.0014(16) -0.0001(15) 0.0000(15)
C28 0.0209(19) 0.022(2) 0.0198(19) -0.0016(15) -0.0039(15) -0.0016(15)
C29 0.0153(17) 0.0193(18) 0.0205(19) -0.0001(15) 0.0007(14) -0.0012(14)
C30 0.027(2) 0.028(2) 0.027(2) -0.0074(16) 0.0041(16) -0.0082(17)
C31 0.028(2) 0.032(2) 0.036(2) -0.0066(18) 0.0074(18) -0.0121(18)
C32 0.031(2) 0.033(2) 0.034(2) 0.0019(18) 0.0178(18) -0.0057(18)
C33 0.038(2) 0.039(2) 0.021(2) -0.0053(17) 0.0107(17) -0.0040(19)
C34 0.026(2) 0.026(2) 0.025(2) -0.0047(16) 0.0026(16) -0.0049(16)
C35 0.0164(18) 0.0186(19) 0.0234(19) -0.0073(15) 0.0053(15) -0.0091(14)
C36 0.044(2) 0.025(2) 0.026(2) -0.0044(16) 0.0136(18) -0.0125(18)
C37 0.067(3) 0.040(3) 0.029(2) -0.018(2) 0.029(2) -0.029(2)
C38 0.041(3) 0.031(2) 0.070(3) -0.031(2) 0.039(2) -0.019(2)
C39 0.019(2) 0.026(2) 0.070(3) -0.019(2) 0.004(2) -0.0060(17)
C40 0.022(2) 0.025(2) 0.039(2) -0.0136(17) 0.0023(17) -0.0039(16)

loop_
_atom_type_symbol
_atom_type_description
_atom_type_scat_dispersion_real
_atom_type_scat_dispersion_imag
_atom_type_scat_source
C C 0.0033 0.0016 'International Tables Vol C Tables 4.2.6.8 and 6.1.1.4'
H H 0.0000 0.0000 'International Tables Vol C Tables 4.2.6.8 and 6.1.1.4'
P P 0.1023 0.0942 'International Tables Vol C Tables 4.2.6.8 and 6.1.1.4'
S S 0.1246 0.1234 'International Tables Vol C Tables 4.2.6.8 and 6.1.1.4'
Ni Ni 0.3393 1.1124 'International Tables Vol C Tables 4.2.6.8 and 6.1.1.4'

loop_
_geom_angle_atom_site_label_1
_geom_angle_atom_site_label_2
_geom_angle_atom_site_label_3
_geom_angle
_geom_angle_site_symmetry_1
_geom_angle_site_symmetry_3
_geom_angle_publ_flag
S1 Ni1 S2 98.84(3) . . ?
S1 Ni1 P1 84.70(3) . . ?
S1 Ni1 P2 169.02(4) . . ?
S2 Ni1 P1 169.82(4) . . ?
S2 Ni1 P2 90.77(4) . . ?
P1 Ni1 P2 86.72(4) . . ?
Ni1 S1 C5 99.47(11) . . ?
Ni1 S2 C12 113.16(10) . . ?
Ni1 P1 C15 122.82(11) . . ?
Ni1 P1 C21 110.05(12) . . ?
Ni1 P1 C27 109.51(11) . . ?
C15 P1 C21 105.87(16) . . ?
C15 P1 C27 103.57(15) . . ?
C21 P1 C27 103.18(16) . . ?
Ni1 P2 C28 107.61(11) . . ?
Ni1 P2 C29 111.28(11) . . ?
Ni1 P2 C35 124.67(11) . . ?
C28 P2 C29 101.93(15) . . ?
C28 P2 C35 105.31(15) . . ?
C29 P2 C35 103.68(15) . . ?
C1 C2 C3 122.0(4) . . ?
C1 C2 C7 120.7(4) . . ?
C3 C2 C7 117.3(3) . . ?
C2 C3 C4 122.2(3) . . ?
C3 C4 C5 120.2(3) . . ?
S1 C5 C4 120.1(3) . . ?
S1 C5 C6 122.2(3) . . ?
C4 C5 C6 117.6(3) . . ?
C5 C6 C7 121.0(3) . . ?
C2 C7 C6 121.6(3) . . ?
C8 C9 C10 122.4(3) . . ?
C8 C9 C14 120.3(3) . . ?
C10 C9 C14 117.2(3) . . ?
C9 C10 C11 121.5(3) . . ?
C10 C11 C12 120.6(3) . . ?
S2 C12 C11 122.1(3) . . ?
S2 C12 C13 120.0(3) . . ?
C11 C12 C13 117.7(3) . . ?
C12 C13 C14 121.4(3) . . ?
C9 C14 C13 121.5(3) . . ?
P1 C15 C16 119.1(3) . . ?
P1 C15 C20 122.3(3) . . ?
C16 C15 C20 118.5(3) . . ?
C15 C16 C17 120.6(3) . . ?
C16 C17 C18 120.1(3) . . ?
C17 C18 C19 119.6(3) . . ?
C18 C19 C20 120.8(4) . . ?
C15 C20 C19 120.3(4) . . ?
P1 C21 C22 121.0(3) . . ?
P1 C21 C26 120.3(3) . . ?
C22 C21 C26 118.6(3) . . ?
C21 C22 C23 120.4(4) . . ?
C22 C23 C24 120.3(4) . . ?
C23 C24 C25 119.8(4) . . ?
C24 C25 C26 120.4(4) . . ?
C21 C26 C25 120.4(4) . . ?
P1 C27 C28 107.8(2) . . ?
P2 C28 C27 106.4(2) . . ?
P2 C29 C30 120.7(3) . . ?
P2 C29 C34 120.6(3) . . ?
C30 C29 C34 118.6(3) . . ?
C29 C30 C31 120.4(3) . . ?
C30 C31 C32 120.4(3) . . ?
C31 C32 C33 119.8(3) . . ?
C32 C33 C34 120.1(3) . . ?
C29 C34 C33 120.7(3) . . ?
P2 C35 C36 122.4(3) . . ?
P2 C35 C40 118.7(3) . . ?
C36 C35 C40 118.9(3) . . ?
C35 C36 C37 120.4(4) . . ?
C36 C37 C38 120.0(4) . . ?
C37 C38 C39 120.2(4) . . ?
C38 C39 C40 120.3(4) . . ?
C35 C40 C39 120.2(4) . . ?

loop_
_geom_bond_atom_site_label_1
_geom_bond_atom_site_label_2
_geom_bond_distance
_geom_bond_site_symmetry_2
_geom_bond_publ_flag
Ni1 S1 2.2486(9) . ?
Ni1 S2 2.1933(9) . ?
Ni1 P1 2.1583(10) . ?
Ni1 P2 2.1891(9) . ?
S1 C5 1.765(3) . ?
S2 C12 1.786(3) . ?
P1 C15 1.820(3) . ?
P1 C21 1.823(3) . ?
P1 C27 1.845(3) . ?
P2 C28 1.832(3) . ?
P2 C29 1.822(3) . ?
P2 C35 1.817(3) . ?
C1 C2 1.512(5) . ?
C2 C3 1.381(5) . ?
C2 C7 1.387(5) . ?
C3 C4 1.392(5) . ?
C4 C5 1.403(5) . ?
C5 C6 1.393(5) . ?
C6 C7 1.391(5) . ?
C8 C9 1.517(5) . ?
C9 C10 1.390(5) . ?
C9 C14 1.388(5) . ?
C10 C11 1.380(5) . ?
C11 C12 1.390(4) . ?
C12 C13 1.389(5) . ?
C13 C14 1.366(5) . ?
C15 C16 1.393(5) . ?
C15 C20 1.392(5) . ?
C16 C17 1.391(5) . ?
C17 C18 1.371(5) . ?
C18 C19 1.383(5) . ?
C19 C20 1.377(5) . ?
C21 C22 1.399(5) . ?
C21 C26 1.384(5) . ?
C22 C23 1.387(5) . ?
C23 C24 1.380(6) . ?
C24 C25 1.372(6) . ?
C25 C26 1.397(5) . ?
C27 C28 1.524(4) . ?
C29 C30 1.393(4) . ?
C29 C34 1.389(5) . ?
C30 C31 1.371(5) . ?
C31 C32 1.387(5) . ?
C32 C33 1.371(5) . ?
C33 C34 1.383(5) . ?
C35 C36 1.380(5) . ?
C35 C40 1.399(5) . ?
C36 C37 1.395(5) . ?
C37 C38 1.370(6) . ?
C38 C39 1.377(6) . ?
C39 C40 1.377(5) . ?

loop_
_geom_torsion_atom_site_label_1
_geom_torsion_atom_site_label_2
_geom_torsion_atom_site_label_3
_geom_torsion_atom_site_label_4
_geom_torsion
_geom_torsion_site_symmetry_1
_geom_torsion_site_symmetry_2
_geom_torsion_site_symmetry_3
_geom_torsion_site_symmetry_4
_geom_torsion_publ_flag
S2 Ni1 S1 C5 98.21(11) . . . . ?
P1 Ni1 S1 C5 -91.41(11) . . . . ?
P2 Ni1 S1 C5 -52.6(2) . . . . ?
S1 Ni1 S2 C12 -5.95(13) . . . . ?
P1 Ni1 S2 C12 -115.6(2) . . . . ?
P2 Ni1 S2 C12 168.73(12) . . . . ?
S1 Ni1 P1 C15 45.84(14) . . . . ?
S1 Ni1 P1 C21 -79.75(12) . . . . ?
S1 Ni1 P1 C27 167.49(13) . . . . ?
S2 Ni1 P1 C15 156.7(2) . . . . ?
S2 Ni1 P1 C21 31.1(3) . . . . ?
S2 Ni1 P1 C27 -81.6(3) . . . . ?
P2 Ni1 P1 C15 -127.30(14) . . . . ?
P2 Ni1 P1 C21 107.11(12) . . . . ?
P2 Ni1 P1 C27 -5.65(13) . . . . ?
S1 Ni1 P2 C28 -57.7(2) . . . . ?
S1 Ni1 P2 C29 53.2(2) . . . . ?
S1 Ni1 P2 C35 178.5(2) . . . . ?
S2 Ni1 P2 C28 151.11(12) . . . . ?
S2 Ni1 P2 C29 -98.01(12) . . . . ?
S2 Ni1 P2 C35 27.30(14) . . . . ?
P1 Ni1 P2 C28 -19.01(12) . . . . ?
P1 Ni1 P2 C29 91.87(12) . . . . ?
P1 Ni1 P2 C35 -142.82(14) . . . . ?
C1 C2 C3 C4 179.9(3) . . . . ?
C7 C2 C3 C4 -2.0(5) . . . . ?
C2 C3 C4 C5 0.5(5) . . . . ?
C3 C4 C5 S1 -178.3(3) . . . . ?
C3 C4 C5 C6 2.4(5) . . . . ?
Ni1 S1 C5 C4 142.2(3) . . . . ?
Ni1 S1 C5 C6 -38.5(3) . . . . ?
S1 C5 C6 C7 177.0(2) . . . . ?
C4 C5 C6 C7 -3.7(5) . . . . ?
C1 C2 C7 C6 178.8(3) . . . . ?
C3 C2 C7 C6 0.7(5) . . . . ?
C5 C6 C7 C2 2.2(5) . . . . ?
C8 C9 C10 C11 177.8(3) . . . . ?
C14 C9 C10 C11 -1.2(5) . . . . ?
C9 C10 C11 C12 1.2(5) . . . . ?
C10 C11 C12 S2 173.4(3) . . . . ?
C10 C11 C12 C13 -1.4(5) . . . . ?
Ni1 S2 C12 C11 75.0(3) . . . . ?
Ni1 S2 C12 C13 -110.3(3) . . . . ?
S2 C12 C13 C14 -173.3(3) . . . . ?
C11 C12 C13 C14 1.6(5) . . . . ?
C12 C13 C14 C9 -1.7(5) . . . . ?
C8 C9 C14 C13 -177.5(3) . . . . ?
C10 C9 C14 C13 1.4(5) . . . . ?
Ni1 P1 C15 C16 66.7(3) . . . . ?
Ni1 P1 C15 C20 -110.9(3) . . . . ?
C21 P1 C15 C16 -165.9(3) . . . . ?
C21 P1 C15 C20 16.5(3) . . . . ?
C27 P1 C15 C16 -57.7(3) . . . . ?
C27 P1 C15 C20 124.8(3) . . . . ?
P1 C15 C16 C17 -178.4(3) . . . . ?
C20 C15 C16 C17 -0.7(5) . . . . ?
C15 C16 C17 C18 0.2(5) . . . . ?
C16 C17 C18 C19 0.1(5) . . . . ?
C17 C18 C19 C20 0.2(6) . . . . ?
C18 C19 C20 C15 -0.7(6) . . . . ?
P1 C15 C20 C19 178.6(3) . . . . ?
C16 C15 C20 C19 1.0(5) . . . . ?
Ni1 P1 C21 C22 -165.5(3) . . . . ?
Ni1 P1 C21 C26 11.6(3) . . . . ?
C15 P1 C21 C22 59.7(3) . . . . ?
C15 P1 C21 C26 -123.1(3) . . . . ?
C27 P1 C21 C22 -48.7(3) . . . . ?
C27 P1 C21 C26 128.4(3) . . . . ?
P1 C21 C22 C23 179.0(3) . . . . ?
C26 C21 C22 C23 1.8(6) . . . . ?
C21 C22 C23 C24 -1.5(6) . . . . ?
C22 C23 C24 C25 0.1(7) . . . . ?
C23 C24 C25 C26 1.0(6) . . . . ?
P1 C21 C26 C25 -177.9(3) . . . . ?
C22 C21 C26 C25 -0.7(5) . . . . ?
C24 C25 C26 C21 -0.7(5) . . . . ?
Ni1 P1 C27 C28 34.7(3) . . . . ?
C15 P1 C27 C28 167.3(2) . . . . ?
C21 P1 C27 C28 -82.5(3) . . . . ?
P1 C27 C28 P2 -49.1(3) . . . . ?
Ni1 P2 C28 C27 44.9(2) . . . . ?
C29 P2 C28 C27 -72.3(2) . . . . ?
C35 P2 C28 C27 179.8(2) . . . . ?
Ni1 P2 C29 C30 -178.7(2) . . . . ?
Ni1 P2 C29 C34 -2.2(3) . . . . ?
C28 P2 C29 C30 -64.2(3) . . . . ?
C28 P2 C29 C34 112.2(3) . . . . ?
C35 P2 C29 C30 45.0(3) . . . . ?
C35 P2 C29 C34 -138.6(3) . . . . ?
P2 C29 C30 C31 175.4(3) . . . . ?
C34 C29 C30 C31 -1.1(5) . . . . ?
C29 C30 C31 C32 0.8(6) . . . . ?
C30 C31 C32 C33 0.6(6) . . . . ?
C31 C32 C33 C34 -1.6(6) . . . . ?
C32 C33 C34 C29 1.2(6) . . . . ?
P2 C29 C34 C33 -176.4(3) . . . . ?
C30 C29 C34 C33 0.1(5) . . . . ?
Ni1 P2 C35 C36 110.3(3) . . . . ?
Ni1 P2 C35 C40 -69.5(3) . . . . ?
C28 P2 C35 C36 -14.5(3) . . . . ?
C28 P2 C35 C40 165.7(3) . . . . ?
C29 P2 C35 C36 -121.2(3) . . . . ?
C29 P2 C35 C40 59.0(3) . . . . ?
P2 C35 C36 C37 -178.3(3) . . . . ?
C40 C35 C36 C37 1.6(5) . . . . ?
C35 C36 C37 C38 -1.3(6) . . . . ?
C36 C37 C38 C39 0.4(6) . . . . ?
C37 C38 C39 C40 0.3(6) . . . . ?
C38 C39 C40 C35 0.0(5) . . . . ?
P2 C35 C40 C39 178.9(3) . . . . ?
C36 C35 C40 C39 -0.9(5) . . . . ?
